data_2104606
loop_
_publ_author_name
'Marsh, Richard E.'

_publ_section_title
;
 Space groups <i>P</i>1 and <i>Cc</i>: how are they doing?
;
_journal_coeditor_code BK5088
_journal_issue 6
_journal_name_full 'Acta Crystallographica Section B'
_journal_page_first 782
_journal_page_last 783
_journal_paper_doi 10.1107/S0108768109046448
_journal_volume 65
_journal_year 2009
_chemical_formula_sum 'C24 H36 Ag2 Cl2 N12 O8'
_chemical_formula_weight 907.29
_chemical_name_systematic
;
bis(mu(2)-2-Amino-4,6-dimethylpyridine-N,N')-bis(2-amino-4,6-dimethyl-
pyrimidine-N)-di-silver perchlorate.
;
_space_group_IT_number 2
_symmetry_cell_setting triclinic
_symmetry_space_group_name_Hall '-P 1'
_symmetry_space_group_name_H-M 'P -1'
_cell_angle_alpha 96.464(3)
_cell_angle_beta 93.870(3)
_cell_angle_gamma 100.107(3)
_cell_formula_units_Z 1
_cell_length_a 7.3094(3)
_cell_length_b 8.5764(4)
_cell_length_c 13.4415(5)
_cell_measurement_temperature 173(2)
_cell_volume 820.99(6)
_diffrn_radiation_monochromator graphite
_diffrn_radiation_source 'fine-focus sealed tube'
_diffrn_radiation_type MoK\a
_diffrn_radiation_wavelength 0.71073
_exptl_crystal_density_diffrn 1.835
_exptl_crystal_density_method 'not measured'
_exptl_crystal_F_000 456
_exptl_crystal_size_max 0.30
_exptl_crystal_size_mid 0.30
_exptl_crystal_size_min 0.25
_cod_data_source_file bk5088.cif
_cod_data_source_block YOKPUK
_cod_original_sg_symbol_H-M P-1
_cod_database_code 2104606

loop_
_symmetry_equiv_pos_as_xyz
'x, y, z'
'-x, -y, -z'

loop_
_atom_site_label
_atom_site_type_symbol
_atom_site_fract_x
_atom_site_fract_y
_atom_site_fract_z
_atom_site_occupancy
Ag1 Ag 0.49770 0.51719 0.71209 1
N1 N 0.5812 0.5827 0.8766 1
C1 C 0.7462 0.5598 0.9192 1
N2 N 0.8484 0.6548 0.9969 1
C2 C 0.7753 0.7765 1.0386 1
C3 C 0.5952 0.7936 1.0088 1
H1 H 0.5378 0.8707 1.0450 1
C4 C 0.5012 0.6966 0.9254 1
N3 N 0.8153 0.4341 0.8795 1
H2 H 0.9232 0.4166 0.9046 1
H3 H 0.7526 0.3690 0.8284 1
C5 C 0.8962 0.8934 1.1166 1
C6 C 0.3104 0.7119 0.8842 1
H4 H 0.2694 0.6320 0.8255 1
H5 H 0.2229 0.6948 0.9357 1
H6 H 0.3144 0.8188 0.8646 1
N4 N 0.2686 0.4870 0.5832 1
C7 C 0.3095 0.5486 0.4976 1
N5 N 0.2574 0.4730 0.4037 1
C8 C 0.1328 0.3358 0.3956 1
C9 C 0.0645 0.2754 0.4794 1
H7 H -0.0323 0.1844 0.4728 1
C10 C 0.1402 0.3504 0.5730 1
N6 N 0.4152 0.6940 0.5054 1
H8 H 0.4534 0.7476 0.5651 1
H9 H 0.4464 0.7363 0.4509 1
C11 C 0.0724 0.2526 0.2916 1
C12 C 0.0858 0.2847 0.6666 1
Cl1 Cl 0.4466 0.9568 0.2918 1
O1 O 0.4730 0.7967 0.2897 1
O2 O 0.3366 0.9924 0.3716 1
O3 O 0.6208 1.0611 0.3084 1
O4 O 0.3564 0.9717 0.1976 1

loop_
_geom_angle_atom_site_label_1
_geom_angle_atom_site_label_2
_geom_angle_atom_site_label_3
_geom_angle
_geom_angle_site_symmetry_1
_geom_angle_site_symmetry_2
_geom_angle_site_symmetry_3
_geom_angle_publ_flag
N1 Ag1 N4 147.50 . . . yes
N1 Ag1 N5 118.54 . . 2_666 yes
N4 Ag1 N5 92.18 . . 2_666 yes
O1 Cl1 O2 109.06 . . . yes
O1 Cl1 O3 109.76 . . . yes
O1 Cl1 O4 107.69 . . . yes
O2 Cl1 O3 108.90 . . . yes
O2 Cl1 O4 111.22 . . . yes
O3 Cl1 O4 110.20 . . . yes
Ag1 N1 C4 116.93 . . . yes
C1 N1 C4 116.81 . . . yes
Ag1 N1 C1 121.96 . . . yes
C1 N2 C2 116.83 . . . yes
C7 N4 C10 116.22 . . . yes
Ag1 N4 C10 116.23 . . . yes
Ag1 N4 C7 119.08 . . . yes
C7 N5 C8 116.48 . . . yes
Ag1 N5 C7 116.00 2_666 . . yes
Ag1 N5 C8 116.44 2_666 . . yes
C1 N3 H3 120.00 . . . no
C1 N3 H2 120.00 . . . no
H2 N3 H3 120.00 . . . no
C7 N6 H8 120.00 . . . no
H8 N6 H9 120.00 . . . no
C7 N6 H9 120.00 . . . no
N1 C1 N2 125.21 . . . yes
N1 C1 N3 117.61 . . . yes
N2 C1 N3 117.16 . . . yes
N2 C2 C5 117.25 . . . yes
N2 C2 C3 121.11 . . . yes
C3 C2 C5 121.64 . . . no
C2 C3 C4 118.70 . . . no
C3 C4 C6 122.63 . . . no
N1 C4 C6 117.09 . . . yes
N1 C4 C3 120.28 . . . yes
N5 C7 N6 116.71 . . . yes
N4 C7 N5 125.28 . . . yes
N4 C7 N6 117.97 . . . yes
N5 C8 C11 116.75 . . . yes
N5 C8 C9 121.32 . . . yes
C9 C8 C11 121.93 . . . no
C8 C9 C10 118.46 . . . no
N4 C10 C9 121.12 . . . yes
C9 C10 C12 121.67 . . . no
N4 C10 C12 117.21 . . . yes
C2 C3 H1 121.00 . . . no
C4 C3 H1 121.00 . . . no
C4 C6 H4 109.00 . . . no
H4 C6 H5 109.00 . . . no
C4 C6 H5 110.00 . . . no
C4 C6 H6 109.00 . . . no
H4 C6 H6 110.00 . . . no
H5 C6 H6 110.00 . . . no
C10 C9 H7 121.00 . . . no
C8 C9 H7 121.00 . . . no

loop_
_geom_bond_atom_site_label_1
_geom_bond_atom_site_label_2
_geom_bond_distance
_geom_bond_site_symmetry_1
_geom_bond_site_symmetry_2
_geom_bond_publ_flag
Ag1 N1 2.2351 . . yes
Ag1 N4 2.2865 . . yes
Ag1 N5 2.4467 . 2_666 yes
Cl1 O4 1.4169 . . yes
Cl1 O3 1.4100 . . yes
Cl1 O1 1.4172 . . yes
Cl1 O2 1.4209 . . yes
N1 C4 1.3544 . . yes
N1 C1 1.3551 . . yes
N2 C2 1.3392 . . yes
N2 C1 1.3424 . . yes
N3 C1 1.3416 . . yes
N4 C7 1.3492 . . yes
N4 C10 1.3538 . . yes
N5 C7 1.3501 . . yes
N5 C8 1.3444 . . yes
N6 C7 1.3358 . . yes
N3 H3 0.8800 . . no
N3 H2 0.8800 . . no
N6 H8 0.8800 . . no
N6 H9 0.8800 . . no
C2 C3 1.3873 . . no
C2 C5 1.4875 . . no
C3 C4 1.3807 . . no
C4 C6 1.4984 . . no
C8 C11 1.4966 . . no
C8 C9 1.3794 . . no
C9 C10 1.3790 . . no
C10 C12 1.4856 . . no
C3 H1 0.9500 . . no
C6 H5 0.9800 . . no
C6 H6 0.9800 . . no
C6 H4 0.9800 . . no
C9 H7 0.9500 . . no
